data_4130625
loop_
_publ_author_name
'Bhatt, Prashant M.'
'Belmabkhout, Youssef'
'Cadiau, Amandine'
'Adil, Karim'
'Shekhah, Osama'
'Shkurenko, Aleksander'
'Barbour, Leonard J.'
'Eddaoudi, Mohamed'

_publ_section_title
;
 A Fine-Tuned Fluorinated MOF Addresses the Needs for Trace CO2 Removal
 and Air Capture Using Physisorption.
;
_journal_issue 29
_journal_name_full 'Journal of the American Chemical Society'
_journal_page_first 9301
_journal_page_last 9307
_journal_paper_doi 10.1021/jacs.6b05345
_journal_volume 138
_journal_year 2016
_chemical_formula_moiety 'Ni Nb O F5 (C4 H4 N2)2, 2(O H2)'
_chemical_formula_sum 'C8 H12 F5 N4 Nb Ni O3'
_chemical_formula_weight 458.84
_space_group_crystal_system tetragonal
_space_group_IT_number 140
_space_group_name_Hall '-I 4 2c'
_space_group_name_H-M_alt 'I 4/m c m'
_atom_sites_solution_hydrogens geom
_atom_sites_solution_primary direct
_atom_sites_solution_secondary difmap
_audit_creation_method SHELXL-2014/7
_cell_angle_alpha 90
_cell_angle_beta 90
_cell_angle_gamma 90
_cell_formula_units_Z 4
_cell_length_a 9.943(4)
_cell_length_b 9.943(4)
_cell_length_c 15.764(6)
_cell_measurement_reflns_used 1674
_cell_measurement_temperature 295.5(1)
_cell_measurement_theta_max 30.84
_cell_measurement_theta_min 2.90
_cell_volume 1558.5(11)
_computing_cell_refinement 'SAINT v8.34A (Bruker, 2013)'
_computing_data_reduction 'SAINT v8.34A (Bruker, 2013)'
_computing_molecular_graphics 'DIAMOND (Crystal Impact GbR, 2009'
_computing_publication_material 'PublCIF. Westrip, S. P. (2010). J. Appl. Cryst. 43, 920-925.'
_computing_structure_refinement 'ShelXL (Sheldrick, 2015)'
_computing_structure_solution 'ShelXS (Sheldrick, 2008)'
_diffrn_ambient_temperature 295.5(1)
_diffrn_detector_area_resol_mean 8.3
_diffrn_measured_fraction_theta_full 1.000
_diffrn_measured_fraction_theta_max 1.000
_diffrn_measurement_device_type 'Bruker APEX II Duo'
_diffrn_measurement_method '\f and \w scans'
_diffrn_radiation_monochromator mirrors
_diffrn_radiation_type MoK\a
_diffrn_radiation_wavelength 0.71073
_diffrn_reflns_av_R_equivalents 0.0949
_diffrn_reflns_av_unetI/netI 0.0392
_diffrn_reflns_Laue_measured_fraction_full 1.000
_diffrn_reflns_Laue_measured_fraction_max 1.000
_diffrn_reflns_limit_h_max 11
_diffrn_reflns_limit_h_min -10
_diffrn_reflns_limit_k_max 11
_diffrn_reflns_limit_k_min -11
_diffrn_reflns_limit_l_max 18
_diffrn_reflns_limit_l_min -15
_diffrn_reflns_number 3163
_diffrn_reflns_point_group_measured_fraction_full 1.000
_diffrn_reflns_point_group_measured_fraction_max 1.000
_diffrn_reflns_theta_full 25.014
_diffrn_reflns_theta_max 25.014
_diffrn_reflns_theta_min 2.584
_diffrn_source 'Incoatec I\ms'
_exptl_absorpt_coefficient_mu 2.011
_exptl_absorpt_correction_T_max 0.7453
_exptl_absorpt_correction_T_min 0.4825
_exptl_absorpt_correction_type multi-scan
_exptl_absorpt_process_details
;
SADABS-2008/1 (Bruker,2008) was used for absorption correction.
wR2(int) was 0.1336 before and 0.0582 after correction.
The Ratio of minimum to maximum transmission is 0.6474.
The \l/2 correction factor is 0.0000.
;
_exptl_crystal_colour 'light blue'
_exptl_crystal_density_diffrn 1.956
_exptl_crystal_description 'tetragonal prism'
_exptl_crystal_F_000 904
_exptl_crystal_size_max 0.040
_exptl_crystal_size_mid 0.040
_exptl_crystal_size_min 0.030
_refine_diff_density_max 0.669
_refine_diff_density_min -0.618
_refine_diff_density_rms 0.090
_refine_ls_extinction_method none
_refine_ls_goodness_of_fit_ref 0.977
_refine_ls_hydrogen_treatment constr
_refine_ls_matrix_type full
_refine_ls_number_parameters 34
_refine_ls_number_reflns 396
_refine_ls_number_restraints 0
_refine_ls_restrained_S_all 0.977
_refine_ls_R_factor_all 0.0699
_refine_ls_R_factor_gt 0.0325
_refine_ls_shift/su_max 0.000
_refine_ls_shift/su_mean 0.000
_refine_ls_structure_factor_coef Fsqd
_refine_ls_weighting_details 'w=1/[\s^2^(Fo^2^)+(0.0377P)^2^] where P=(Fo^2^+2Fc^2^)/3'
_refine_ls_weighting_scheme calc
_refine_ls_wR_factor_gt 0.0683
_refine_ls_wR_factor_ref 0.0770
_reflns_Friedel_coverage 0.000
_reflns_number_gt 225
_reflns_number_total 396
_reflns_threshold_expression 'I > 2\s(I)'
_cod_data_source_file ja6b05345_si_002.cif
_cod_data_source_block shelx
_cod_original_cell_volume 1558(1)
_cod_database_code 4130625
_shelx_shelxl_version_number 2014/7
_shelx_space_group_comment
;
The symmetry employed for this shelxl refinement is uniquely defined
by the following loop, which should always be used as a source of
symmetry information in preference to the above space-group names.
They are only intended as comments.
;
_shelx_estimated_absorpt_t_min 0.924
_shelx_estimated_absorpt_t_max 0.942

loop_
_space_group_symop_operation_xyz
'x, y, z'
'-y, x, z'
'-x, -y, z'
'y, -x, z'
'x, -y, -z+1/2'
'-x, y, -z+1/2'
'y, x, -z+1/2'
'-y, -x, -z+1/2'
'x+1/2, y+1/2, z+1/2'
'-y+1/2, x+1/2, z+1/2'
'-x+1/2, -y+1/2, z+1/2'
'y+1/2, -x+1/2, z+1/2'
'x+1/2, -y+1/2, -z+1'
'-x+1/2, y+1/2, -z+1'
'y+1/2, x+1/2, -z+1'
'-y+1/2, -x+1/2, -z+1'
'-x, -y, -z'
'y, -x, -z'
'x, y, -z'
'-y, x, -z'
'-x, y, z-1/2'
'x, -y, z-1/2'
'-y, -x, z-1/2'
'y, x, z-1/2'
'-x+1/2, -y+1/2, -z+1/2'
'y+1/2, -x+1/2, -z+1/2'
'x+1/2, y+1/2, -z+1/2'
'-y+1/2, x+1/2, -z+1/2'
'-x+1/2, y+1/2, z'
'x+1/2, -y+1/2, z'
'-y+1/2, -x+1/2, z'
'y+1/2, x+1/2, z'

loop_
_atom_site_label
_atom_site_type_symbol
_atom_site_fract_x
_atom_site_fract_y
_atom_site_fract_z
_atom_site_U_iso_or_equiv
_atom_site_adp_type
_atom_site_occupancy
_atom_site_site_symmetry_order
_atom_site_calc_flag
_atom_site_refinement_flags_posn
_atom_site_refinement_flags_adp
_atom_site_refinement_flags_occupancy
_atom_site_disorder_assembly
_atom_site_disorder_group
Nb1 Nb 0.0000 0.0000 0.0000 0.0278(4) Uani 1 8 d S T P . .
Ni1 Ni 0.0000 0.0000 0.2500 0.0113(4) Uani 1 8 d S T P . .
F1 F 0.0000 0.0000 0.1231(4) 0.0225(10) Uani 0.5 4 d S T P A .
O1 O 0.0000 0.0000 0.1231(4) 0.0225(10) Uani 0.5 4 d S T P A .
F2 F 0.0080(7) 0.1908(4) 0.0000 0.0742(17) Uani 1 2 d S T P A 1
N1 N 0.1514(3) 0.1514(3) 0.2500 0.0165(10) Uani 1 2 d S T P A .
C1A C 0.2421(4) 0.1601(5) 0.3120(3) 0.0257(11) Uani 1 1 d . . . A 1
H1A H 0.2392 0.0985 0.3564 0.031 Uiso 1 1 calc R U . A 1
O1W O 0.4171(17) -0.0829(17) 0.4233(14) 0.168(10) Uani 0.5 2 d S T P . .

loop_
_atom_site_aniso_label
_atom_site_aniso_U_11
_atom_site_aniso_U_22
_atom_site_aniso_U_33
_atom_site_aniso_U_23
_atom_site_aniso_U_13
_atom_site_aniso_U_12
Nb1 0.0220(4) 0.0220(4) 0.0393(11) 0.000 0.000 0.000
Ni1 0.0117(5) 0.0117(5) 0.0106(10) 0.000 0.000 0.000
F1 0.0278(14) 0.0278(14) 0.012(2) 0.000 0.000 0.000
O1 0.0278(14) 0.0278(14) 0.012(2) 0.000 0.000 0.000
F2 0.159(5) 0.028(2) 0.036(3) 0.000 0.000 -0.018(4)
N1 0.0152(13) 0.0152(13) 0.019(3) 0.003(3) -0.003(3) -0.0020(17)
C1A 0.024(2) 0.027(3) 0.026(3) 0.011(3) -0.003(2) -0.0102(19)
O1W 0.145(12) 0.145(12) 0.21(2) 0.023(12) 0.023(12) 0.072(15)

loop_
_atom_type_symbol
_atom_type_description
_atom_type_scat_dispersion_real
_atom_type_scat_dispersion_imag
_atom_type_scat_source
C C 0.0033 0.0016 'International Tables Vol C Tables 4.2.6.8 and 6.1.1.4'
H H 0.0000 0.0000 'International Tables Vol C Tables 4.2.6.8 and 6.1.1.4'
F F 0.0171 0.0103 'International Tables Vol C Tables 4.2.6.8 and 6.1.1.4'
N N 0.0061 0.0033 'International Tables Vol C Tables 4.2.6.8 and 6.1.1.4'
Nb Nb -2.0727 0.6215 'International Tables Vol C Tables 4.2.6.8 and 6.1.1.4'
Ni Ni 0.3393 1.1124 'International Tables Vol C Tables 4.2.6.8 and 6.1.1.4'
O O 0.0106 0.0060 'International Tables Vol C Tables 4.2.6.8 and 6.1.1.4'

loop_
_geom_angle_atom_site_label_1
_geom_angle_atom_site_label_2
_geom_angle_atom_site_label_3
_geom_angle
_geom_angle_site_symmetry_1
_geom_angle_site_symmetry_3
F2 Nb1 F2 180.0 . 17
F2 Nb1 F2 90.0 . 18
F2 Nb1 F2 90.0 17 18
F2 Nb1 F2 90.0 . 2
F2 Nb1 F2 90.0 17 2
F2 Nb1 F2 180.000(10) 18 2
F2 Nb1 F1 90.0 . .
F2 Nb1 F1 90.0 17 .
F2 Nb1 F1 90.0 18 .
F2 Nb1 F1 90.0 2 .
F2 Nb1 O1 90.0 . 17
F2 Nb1 O1 90.0 17 17
F2 Nb1 O1 90.0 18 17
F2 Nb1 O1 90.0 2 17
F1 Nb1 O1 180.0 . 17
F2 Nb1 F1 90.0 . 17
F2 Nb1 F1 90.0 17 17
F2 Nb1 F1 90.0 18 17
F2 Nb1 F1 90.0 2 17
F1 Nb1 F1 180.0 . 17
O1 Nb1 F1 0.0 17 17
O1 Ni1 F1 0.0 5 5
O1 Ni1 F1 180.0 5 .
F1 Ni1 F1 180.0 5 .
O1 Ni1 N1 90.0 5 3
F1 Ni1 N1 90.0 5 3
F1 Ni1 N1 90.0 . 3
O1 Ni1 N1 90.0 5 .
F1 Ni1 N1 90.0 5 .
F1 Ni1 N1 90.0 . .
N1 Ni1 N1 180.0(2) 3 .
O1 Ni1 N1 90.0 5 4
F1 Ni1 N1 90.0 5 4
F1 Ni1 N1 90.0 . 4
N1 Ni1 N1 90.0 3 4
N1 Ni1 N1 90.0 . 4
O1 Ni1 N1 90.0 5 2
F1 Ni1 N1 90.0 5 2
F1 Ni1 N1 90.0 . 2
N1 Ni1 N1 90.0 3 2
N1 Ni1 N1 90.0 . 2
N1 Ni1 N1 180.0 4 2
Nb1 F1 Ni1 180.0 . .
C1A N1 C1A 116.7(5) 7 .
C1A N1 Ni1 121.6(2) 7 .
C1A N1 Ni1 121.6(2) . .
N1 C1A C1A 121.6(2) . 31
N1 C1A H1A 119.2 . .
C1A C1A H1A 119.2 31 .

loop_
_geom_bond_atom_site_label_1
_geom_bond_atom_site_label_2
_geom_bond_distance
_geom_bond_site_symmetry_2
Nb1 F2 1.899(4) .
Nb1 F2 1.899(4) 17
Nb1 F2 1.899(4) 18
Nb1 F2 1.899(4) 2
Nb1 F1 1.941(6) .
Nb1 O1 1.941(6) 17
Nb1 F1 1.941(6) 17
Ni1 O1 2.000(6) 5
Ni1 F1 2.000(6) 5
Ni1 F1 2.000(6) .
Ni1 N1 2.128(4) 3
Ni1 N1 2.128(4) .
Ni1 N1 2.128(4) 4
Ni1 N1 2.128(4) 2
N1 C1A 1.333(5) 7
N1 C1A 1.333(5) .
C1A C1A 1.375(8) 31
C1A H1A 0.9300 .

loop_
_geom_torsion_atom_site_label_1
_geom_torsion_atom_site_label_2
_geom_torsion_atom_site_label_3
_geom_torsion_atom_site_label_4
_geom_torsion
_geom_torsion_site_symmetry_1
_geom_torsion_site_symmetry_4
C1A N1 C1A C1A -0.003(1) 7 31
Ni1 N1 C1A C1A 179.999(1) . 31
